data_4503081
loop_
_publ_author_name
'Konarev, Dmitri V.'
'Khasanov, Salavat S.'
'Kovalevsky, Andrey Yu.'
'Lopatin, Dmitri V.'
'Rodaev, Vyacheslav V.'
'Saito, Gunzi'
'N\'afr\'adi, B\'alint'
'Forr\'o, L\'aszl\'o'
'Lyubovskaya, Rimma N.'

_publ_section_title
;
 Supramolecular Approach to the Synthesis of [60]Fullerene&#x2212;Metal
 Dithiocarbamate Complexes, {(MII(R2dtc)2)x&#x00B7;L}&#x00B7;C60(M = Zn,
 Cd, Hg, Fe, and Mn;x= 1 and 2). The Study of Magnetic Properties and
 Photoconductivity
;
_journal_issue 4
_journal_name_full 'Crystal Growth &amp; Design'
_journal_page_first 1161
_journal_paper_doi 10.1021/cg0702481
_journal_volume 8
_journal_year 2008
_chemical_formula_moiety 'C60, C34 H68 N6 CD2 S8, 0.88(C6 H14), 0.12(C6 H4 Cl2)'
_chemical_formula_sum 'C100 H80.8 Cd2 Cl0.24 N6 S8'
_chemical_formula_weight 1856.29
_chemical_name_systematic
;
 ?
;
_space_group_IT_number 72
_symmetry_cell_setting orthorhombic
_symmetry_space_group_name_Hall '-I 2 2c'
_symmetry_space_group_name_H-M 'I b a m'
_atom_sites_solution_hydrogens geom
_atom_sites_solution_primary direct
_atom_sites_solution_secondary difmap
_audit_creation_method SHELXL-97
_cell_angle_alpha 90.00
_cell_angle_beta 90.00
_cell_angle_gamma 90.00
_cell_formula_units_Z 4
_cell_length_a 11.7155(3)
_cell_length_b 16.5374(4)
_cell_length_c 42.0900(8)
_cell_measurement_reflns_used 8576
_cell_measurement_temperature 100(2)
_cell_measurement_theta_max 27.0
_cell_measurement_theta_min 2.5
_cell_volume 8154.7(3)
_computing_cell_refinement 'SAINT (Bruker, 2004)'
_computing_data_collection 'APEX2 (Bruker, 2004)'
_computing_data_reduction 'SAINT (Bruker, 2004)'
_computing_molecular_graphics 'SHELXTL (Bruker, 2004)'
_computing_publication_material 'SHELXTL (Bruker, 2004)'
_computing_structure_refinement 'SHELXTL (Bruker, 2004)'
_computing_structure_solution 'SHELXTL (Bruker, 2004)'
_diffrn_ambient_temperature 100(2)
_diffrn_detector_area_resol_mean 25
_diffrn_measured_fraction_theta_full 0.989
_diffrn_measured_fraction_theta_max 0.989
_diffrn_measurement_device_type 'Bruker Nonius X8Apex CCD area-detector'
_diffrn_measurement_method '\f scans'
_diffrn_radiation_monochromator graphite
_diffrn_radiation_type MoK\a
_diffrn_radiation_wavelength 0.71073
_diffrn_reflns_av_R_equivalents 0.0230
_diffrn_reflns_av_sigmaI/netI 0.0149
_diffrn_reflns_limit_h_max 15
_diffrn_reflns_limit_h_min -15
_diffrn_reflns_limit_k_max 21
_diffrn_reflns_limit_k_min -21
_diffrn_reflns_limit_l_max 54
_diffrn_reflns_limit_l_min -30
_diffrn_reflns_number 30288
_diffrn_reflns_theta_full 27.48
_diffrn_reflns_theta_max 27.48
_diffrn_reflns_theta_min 2.34
_diffrn_source 'fine-focus sealed tube'
_exptl_absorpt_coefficient_mu 0.790
_exptl_absorpt_correction_T_max 0.8581
_exptl_absorpt_correction_T_min 0.7430
_exptl_absorpt_correction_type multi-scan
_exptl_absorpt_process_details 'SADABS (Bruker, 2004)'
_exptl_crystal_colour black
_exptl_crystal_density_diffrn 1.512
_exptl_crystal_density_method 'not measured'
_exptl_crystal_description plate
_exptl_crystal_F_000 3804
_exptl_crystal_size_max 0.40
_exptl_crystal_size_mid 0.40
_exptl_crystal_size_min 0.20
_refine_diff_density_max 0.525
_refine_diff_density_min -0.672
_refine_diff_density_rms 0.061
_refine_ls_extinction_method none
_refine_ls_goodness_of_fit_ref 1.075
_refine_ls_hydrogen_treatment constr
_refine_ls_matrix_type full
_refine_ls_number_parameters 442
_refine_ls_number_reflns 4704
_refine_ls_number_restraints 373
_refine_ls_restrained_S_all 1.054
_refine_ls_R_factor_all 0.0316
_refine_ls_R_factor_gt 0.0252
_refine_ls_shift/su_max 0.002
_refine_ls_shift/su_mean 0.000
_refine_ls_structure_factor_coef Fsqd
_refine_ls_weighting_details 'calc w=1/[\s^2^(Fo^2^)+(0.0241P)^2^+18.9484P] where P=(Fo^2^+2Fc^2^)/3'
_refine_ls_weighting_scheme calc
_refine_ls_wR_factor_gt 0.0618
_refine_ls_wR_factor_ref 0.0650
_reflns_number_gt 4126
_reflns_number_total 4704
_reflns_threshold_expression >2sigma(I)
_cod_data_source_file cg0702481-file003.cif
_cod_data_source_block CdPrDMP
_cod_original_formula_sum 'C100 H80.80 Cd2 Cl0.24 N6 S8'
_cod_database_code 4503081

loop_
_symmetry_equiv_pos_as_xyz
'x, y, z'
'-x, -y, z'
'x, -y, -z+1/2'
'-x, y, -z+1/2'
'x+1/2, y+1/2, z+1/2'
'-x+1/2, -y+1/2, z+1/2'
'x+1/2, -y+1/2, -z+1'
'-x+1/2, y+1/2, -z+1'
'-x, -y, -z'
'x, y, -z'
'-x, y, z-1/2'
'x, -y, z-1/2'
'-x+1/2, -y+1/2, -z+1/2'
'x+1/2, y+1/2, -z+1/2'
'-x+1/2, y+1/2, z'
'x+1/2, -y+1/2, z'

loop_
_atom_site_label
_atom_site_type_symbol
_atom_site_fract_x
_atom_site_fract_y
_atom_site_fract_z
_atom_site_U_iso_or_equiv
_atom_site_adp_type
_atom_site_occupancy
_atom_site_symmetry_multiplicity
_atom_site_calc_flag
_atom_site_refinement_flags
_atom_site_disorder_assembly
_atom_site_disorder_group
Cd1 Cd 0.0000 0.0000 0.336975(4) 0.01620(6) Uani 1 2 d S . .
S1 S 0.07686(4) -0.14561(3) 0.346376(11) 0.01961(9) Uani 1 1 d . . .
S2 S 0.21678(4) 0.00302(2) 0.349081(11) 0.01924(9) Uani 1 1 d . . .
N1 N 0.30109(13) -0.14423(9) 0.36041(4) 0.0212(3) Uani 1 1 d . . .
C1 C 0.20863(14) -0.10124(10) 0.35266(4) 0.0166(3) Uani 1 1 d . . .
C11 C 0.30724(16) -0.23472(10) 0.36001(5) 0.0246(4) Uani 1 1 d . . .
H11 H 0.3886 -0.2482 0.3649 0.030 Uiso 1 1 calc R . .
C12 C 0.23770(18) -0.27350(12) 0.38637(5) 0.0290(4) Uani 1 1 d . . .
H12A H 0.2572 -0.2482 0.4067 0.043 Uiso 1 1 calc R . .
H12B H 0.2549 -0.3314 0.3873 0.043 Uiso 1 1 calc R . .
H12C H 0.1562 -0.2659 0.3821 0.043 Uiso 1 1 calc R . .
C13 C 0.28502(17) -0.26965(11) 0.32690(5) 0.0280(4) Uani 1 1 d . . .
H13A H 0.3332 -0.2418 0.3113 0.042 Uiso 1 1 calc R . .
H13B H 0.2045 -0.2620 0.3213 0.042 Uiso 1 1 calc R . .
H13C H 0.3031 -0.3275 0.3269 0.042 Uiso 1 1 calc R . .
C21 C 0.41217(16) -0.10335(12) 0.36799(6) 0.0313(5) Uani 1 1 d . . .
H21 H 0.3965 -0.0440 0.3691 0.038 Uiso 1 1 calc R . .
C22 C 0.4569(2) -0.12881(15) 0.40040(6) 0.0412(6) Uani 1 1 d . . .
H22A H 0.3985 -0.1185 0.4166 0.062 Uiso 1 1 calc R . .
H22B H 0.5258 -0.0977 0.4055 0.062 Uiso 1 1 calc R . .
H22C H 0.4753 -0.1866 0.4001 0.062 Uiso 1 1 calc R . .
C23 C 0.49571(17) -0.11625(14) 0.34096(6) 0.0370(5) Uani 1 1 d . . .
H23A H 0.4611 -0.0981 0.3210 0.056 Uiso 1 1 calc R . .
H23B H 0.5146 -0.1738 0.3394 0.056 Uiso 1 1 calc R . .
H23C H 0.5654 -0.0852 0.3450 0.056 Uiso 1 1 calc R . .
N1A N 0.0000 0.0000 0.28077(5) 0.0198(4) Uani 1 2 d S . .
C1A C 0.0596(6) 0.0693(3) 0.26920(10) 0.0483(15) Uani 0.50 1 d P . .
H1A1 H 0.1406 0.0662 0.2758 0.058 Uiso 0.50 1 calc PR . .
H1A2 H 0.0261 0.1187 0.2787 0.058 Uiso 0.50 1 calc PR . .
C2A C -0.1207(4) 0.0016(4) 0.26841(9) 0.0456(13) Uani 0.50 1 d P . .
H2A1 H -0.1592 0.0517 0.2756 0.055 Uiso 0.50 1 calc PR . .
H2A2 H -0.1635 -0.0452 0.2770 0.055 Uiso 0.50 1 calc PR . .
C3A C 0.0524(6) -0.0748(3) 0.26780(10) 0.0500(15) Uani 0.50 1 d P . .
H3A1 H 0.0060 -0.1222 0.2740 0.060 Uiso 0.50 1 calc PR . .
H3A2 H 0.1300 -0.0817 0.2767 0.060 Uiso 0.50 1 calc PR . .
C301 C 0.0568(3) 0.01159(19) 0.41762(6) 0.0260(5) Uani 0.75 1 d PDU . 1
C302 C 0.1443(3) -0.0439(2) 0.42828(8) 0.0264(6) Uani 0.75 1 d PDU . 1
C303 C 0.2293(3) 0.0021(2) 0.44549(9) 0.0298(7) Uani 0.75 1 d PDU . 1
C304 C 0.1954(4) 0.0857(3) 0.44561(11) 0.0305(7) Uani 0.75 1 d PDU . 1
C305 C 0.0882(5) 0.0923(4) 0.4282(2) 0.0274(13) Uani 0.75 1 d PDU . 1
C306 C 0.1146(3) -0.1207(2) 0.43827(8) 0.0290(7) Uani 0.75 1 d PDU . 1
C307 C 0.1689(4) -0.1549(4) 0.46641(12) 0.0332(9) Uani 0.75 1 d PDU . 1
C308 C 0.2506(12) -0.1100(8) 0.4830(3) 0.0329(13) Uani 0.75 1 d PDU . 1
C309 C 0.2820(6) -0.0308(4) 0.47196(16) 0.0325(9) Uani 0.75 1 d PDU . 1
C310 C 0.3017(4) 0.0190(3) 0.5000 0.0320(8) Uani 0.75 2 d SPDU . 1
C311 C 0.2684(3) 0.0989(3) 0.5000 0.0340(7) Uani 0.75 2 d SPDU . 1
C312 C 0.2138(3) 0.1338(3) 0.47217(9) 0.0334(7) Uani 0.75 1 d PDU . 1
C313 C 0.1266(4) 0.1896(2) 0.48268(9) 0.0354(7) Uani 0.75 1 d PDU . 1
C314 C 0.0244(4) 0.19519(18) 0.46623(9) 0.0346(7) Uani 0.75 1 d PDU . 1
C315 C 0.0042(3) 0.1453(2) 0.43825(9) 0.0304(7) Uani 0.75 1 d PDU . 1
C316 C 0.0830(3) -0.20157(16) 0.48354(8) 0.0360(7) Uani 0.75 1 d PDU . 1
C401 C -0.0075(8) 0.0403(5) 0.41779(16) 0.0262(14) Uani 0.25 1 d PDU . 2
C402 C 0.0803(15) 0.0944(15) 0.4285(7) 0.032(4) Uani 0.25 1 d PDU . 2
C403 C 0.0279(10) 0.1609(7) 0.4456(3) 0.0304(18) Uani 0.25 1 d PDU . 2
C404 C -0.0929(9) 0.1482(6) 0.4452(2) 0.0284(17) Uani 0.25 1 d PDU . 2
C405 C -0.1179(9) 0.0745(6) 0.4287(3) 0.0250(17) Uani 0.25 1 d PDU . 2
C406 C 0.1844(11) 0.0647(8) 0.4391(3) 0.031(2) Uani 0.25 1 d PDU . 2
C407 C 0.2392(9) 0.0973(7) 0.4663(2) 0.0352(18) Uani 0.25 1 d PDU . 2
C408 C 0.1881(10) 0.1613(7) 0.4823(2) 0.0347(19) Uani 0.25 1 d PDU . 2
C409 C 0.0817(11) 0.1931(6) 0.4724(3) 0.0348(19) Uani 0.25 1 d PDU . 2
C410 C 0.0157(11) 0.2132(6) 0.5000 0.0374(19) Uani 0.25 2 d SPDU . 2
C411 C -0.0994(12) 0.2022(8) 0.5000 0.036(2) Uani 0.25 2 d SPDU . 2
C412 C -0.1551(13) 0.1713(10) 0.4716(3) 0.034(2) Uani 0.25 1 d PDU . 2
C413 C -0.247(4) 0.119(2) 0.4818(10) 0.035(4) Uani 0.25 1 d PDU . 2
C414 C -0.268(2) 0.0453(10) 0.4672(4) 0.033(3) Uani 0.25 1 d PDU . 2
C415 C -0.2032(9) 0.0228(6) 0.4386(3) 0.0247(18) Uani 0.25 1 d PDU . 2
C416 C 0.2928(8) 0.0293(7) 0.4838(2) 0.041(2) Uani 0.25 1 d PDU . 2
C51 C 0.4504(16) -0.1955(7) 0.2469(5) 0.157(8) Uani 0.44 1 d PU A 1
H51A H 0.3846 -0.2319 0.2452 0.236 Uiso 0.44 1 calc PR A 1
H51B H 0.4929 -0.2077 0.2664 0.236 Uiso 0.44 1 calc PR A 1
H51C H 0.5002 -0.2030 0.2285 0.236 Uiso 0.44 1 calc PR A 1
C52 C 0.4097(13) -0.1099(9) 0.2480(3) 0.129(4) Uani 0.44 1 d PU A 1
H52A H 0.3605 -0.1018 0.2668 0.155 Uiso 0.44 1 calc PR A 1
H52B H 0.3638 -0.0981 0.2288 0.155 Uiso 0.44 1 calc PR A 1
C53 C 0.523(3) -0.0457(7) 0.2497(5) 0.139(9) Uani 0.44 1 d PU . 1
H53A H 0.5676 -0.0560 0.2692 0.167 Uiso 0.44 1 calc PR . 1
H53B H 0.5734 -0.0545 0.2311 0.167 Uiso 0.44 1 calc PR . 1
Cl1 Cl 0.3672(3) 0.0000 0.2500 0.255(17) Uiso 0.12 2 d SPD . 2
C1S C 0.44067(9) -0.0901(2) 0.25000(11) 0.255(17) Uiso 0.06 1 d PD . 2
C2S C 0.38134(9) -0.1629(2) 0.2500(3) 0.255(17) Uiso 0.06 1 d PD B 2
H2S H 0.3003 -0.1629 0.2500 0.306 Uiso 0.06 1 calc PR B 2
C3S C 0.44067(9) -0.2357(2) 0.2500(4) 0.255(17) Uiso 0.06 1 d PD . 2
H3S H 0.4001 -0.2854 0.2500 0.306 Uiso 0.06 1 calc PR . 2

loop_
_atom_site_aniso_label
_atom_site_aniso_U_11
_atom_site_aniso_U_22
_atom_site_aniso_U_33
_atom_site_aniso_U_23
_atom_site_aniso_U_13
_atom_site_aniso_U_12
Cd1 0.01581(9) 0.01900(9) 0.01380(9) 0.000 0.000 0.00511(6)
S1 0.01642(19) 0.01515(19) 0.0273(2) 0.00080(16) -0.00167(17) -0.00042(15)
S2 0.01599(19) 0.01301(19) 0.0287(2) 0.00227(16) -0.00025(16) 0.00061(15)
N1 0.0172(7) 0.0142(7) 0.0323(8) 0.0007(6) -0.0002(6) 0.0018(6)
C1 0.0175(8) 0.0145(7) 0.0179(8) 0.0012(6) 0.0027(6) 0.0008(6)
C11 0.0228(9) 0.0149(8) 0.0363(10) 0.0004(7) 0.0001(8) 0.0048(7)
C12 0.0303(10) 0.0223(9) 0.0343(11) 0.0073(8) -0.0024(8) 0.0022(8)
C13 0.0271(10) 0.0207(9) 0.0362(11) -0.0009(8) 0.0034(8) 0.0015(7)
C21 0.0193(9) 0.0185(9) 0.0562(13) -0.0030(9) -0.0063(9) 0.0012(7)
C22 0.0270(11) 0.0451(13) 0.0515(14) -0.0157(11) -0.0113(10) 0.0080(10)
C23 0.0205(9) 0.0288(11) 0.0618(15) 0.0067(10) 0.0010(10) -0.0042(8)
N1A 0.0218(10) 0.0211(10) 0.0166(10) 0.000 0.000 0.0030(8)
C1A 0.081(4) 0.050(3) 0.0140(19) -0.0010(18) 0.001(2) -0.036(3)
C2A 0.027(2) 0.097(4) 0.0129(19) 0.004(2) -0.0008(16) 0.003(2)
C3A 0.093(4) 0.044(3) 0.0126(19) -0.0023(18) 0.001(2) 0.038(3)
C301 0.0327(15) 0.0339(13) 0.0113(11) 0.0006(9) 0.0033(10) 0.0001(12)
C302 0.0291(17) 0.0365(17) 0.0136(12) -0.0034(13) 0.0063(11) 0.0025(12)
C303 0.0241(15) 0.0458(17) 0.0195(15) -0.0011(14) 0.0078(10) -0.0035(12)
C304 0.0297(15) 0.0394(18) 0.0223(18) 0.0071(12) 0.0063(12) -0.0129(14)
C305 0.0370(18) 0.029(2) 0.016(3) 0.011(2) 0.0051(16) -0.0069(13)
C306 0.0394(17) 0.0279(17) 0.0196(16) -0.0097(12) 0.0049(12) 0.0085(13)
C307 0.0445(19) 0.026(2) 0.030(2) -0.0051(13) 0.0031(14) 0.0171(13)
C308 0.032(2) 0.042(3) 0.026(3) -0.004(2) 0.0020(18) 0.019(2)
C309 0.021(2) 0.051(2) 0.0256(19) -0.0028(14) 0.0029(14) 0.0025(16)
C310 0.0176(19) 0.0552(19) 0.023(2) 0.000 0.000 -0.0033(16)
C311 0.0290(19) 0.0449(18) 0.0281(16) 0.000 0.000 -0.0183(14)
C312 0.0392(17) 0.032(2) 0.0286(18) 0.0060(12) 0.0051(13) -0.0190(13)
C313 0.051(2) 0.0196(14) 0.0360(19) 0.0047(13) 0.0015(14) -0.0171(13)
C314 0.0595(19) 0.0144(12) 0.0299(15) 0.0093(10) -0.0018(15) -0.0043(14)
C315 0.0463(19) 0.0239(17) 0.0211(17) 0.0114(11) -0.0002(13) -0.0009(14)
C316 0.0599(19) 0.0157(13) 0.0325(18) -0.0046(12) 0.0017(15) 0.0114(12)
C401 0.035(3) 0.039(4) 0.005(3) 0.000(3) 0.002(3) -0.002(3)
C402 0.041(4) 0.041(8) 0.012(9) 0.005(7) 0.002(4) -0.011(3)
C403 0.054(4) 0.017(4) 0.020(4) 0.016(3) -0.006(3) -0.009(3)
C404 0.050(4) 0.017(4) 0.018(4) 0.008(3) -0.011(3) 0.006(3)
C405 0.035(3) 0.020(5) 0.020(4) 0.005(3) -0.006(3) 0.005(3)
C406 0.034(4) 0.043(7) 0.015(4) 0.003(3) 0.008(3) -0.015(4)
C407 0.029(4) 0.047(5) 0.030(4) -0.001(3) 0.002(3) -0.022(3)
C408 0.043(4) 0.034(5) 0.027(5) 0.001(3) -0.001(4) -0.027(3)
C409 0.055(4) 0.020(4) 0.030(5) 0.003(3) -0.002(3) -0.016(4)
C410 0.069(4) 0.009(4) 0.034(4) 0.000 0.000 -0.002(4)
C411 0.064(4) 0.017(6) 0.026(4) 0.000 0.000 0.015(4)
C412 0.059(5) 0.017(5) 0.027(5) 0.006(3) -0.005(3) 0.020(3)
C413 0.036(8) 0.040(8) 0.028(9) 0.001(6) -0.005(5) 0.025(5)
C414 0.023(6) 0.048(6) 0.027(6) 0.003(5) -0.005(4) 0.007(4)
C415 0.021(4) 0.031(4) 0.022(5) 0.002(4) -0.011(3) 0.005(3)
C416 0.022(4) 0.070(6) 0.031(6) -0.003(4) 0.000(4) -0.002(4)
C51 0.27(2) 0.111(6) 0.095(10) 0.024(8) 0.035(16) -0.012(8)
C52 0.160(11) 0.124(8) 0.103(9) 0.027(8) 0.021(8) -0.010(8)
C53 0.20(2) 0.144(9) 0.067(5) -0.052(9) 0.039(9) -0.044(13)

loop_
_atom_type_symbol
_atom_type_description
_atom_type_scat_dispersion_real
_atom_type_scat_dispersion_imag
_atom_type_scat_source
C C 0.0033 0.0016 'International Tables Vol C Tables 4.2.6.8 and 6.1.1.4'
H H 0.0000 0.0000 'International Tables Vol C Tables 4.2.6.8 and 6.1.1.4'
N N 0.0061 0.0033 'International Tables Vol C Tables 4.2.6.8 and 6.1.1.4'
S S 0.1246 0.1234 'International Tables Vol C Tables 4.2.6.8 and 6.1.1.4'
Cd Cd -0.8075 1.2024 'International Tables Vol C Tables 4.2.6.8 and 6.1.1.4'
Cl Cl 0.1484 0.1585 'International Tables Vol C Tables 4.2.6.8 and 6.1.1.4'

loop_
_geom_angle_atom_site_label_1
_geom_angle_atom_site_label_2
_geom_angle_atom_site_label_3
_geom_angle
_geom_angle_site_symmetry_1
_geom_angle_site_symmetry_3
N1A Cd1 S2 101.343(11) . 2
N1A Cd1 S2 101.343(11) . .
S2 Cd1 S2 157.31(2) 2 .
N1A Cd1 S1 98.750(11) . 2
S2 Cd1 S1 69.426(13) 2 2
S2 Cd1 S1 106.953(13) . 2
N1A Cd1 S1 98.750(11) . .
S2 Cd1 S1 106.953(13) 2 .
S2 Cd1 S1 69.426(13) . .
S1 Cd1 S1 162.50(2) 2 .
C1 S1 Cd1 86.53(6) . .
C1 S2 Cd1 86.78(6) . .
C1 N1 C11 124.59(15) . .
C1 N1 C21 121.01(14) . .
C11 N1 C21 114.24(14) . .
N1 C1 S1 122.36(13) . .
N1 C1 S2 120.38(13) . .
S1 C1 S2 117.25(10) . .
N1 C11 C12 112.82(15) . .
N1 C11 C13 112.26(15) . .
C12 C11 C13 114.49(16) . .
N1 C11 H11 105.4 . .
C12 C11 H11 105.4 . .
C13 C11 H11 105.4 . .
C11 C12 H12A 109.5 . .
C11 C12 H12B 109.5 . .
H12A C12 H12B 109.5 . .
C11 C12 H12C 109.5 . .
H12A C12 H12C 109.5 . .
H12B C12 H12C 109.5 . .
C11 C13 H13A 109.5 . .
C11 C13 H13B 109.5 . .
H13A C13 H13B 109.5 . .
C11 C13 H13C 109.5 . .
H13A C13 H13C 109.5 . .
H13B C13 H13C 109.5 . .
N1 C21 C23 109.69(17) . .
N1 C21 C22 111.40(18) . .
C23 C21 C22 114.31(18) . .
N1 C21 H21 107.0 . .
C23 C21 H21 107.0 . .
C22 C21 H21 107.0 . .
C21 C22 H22A 109.5 . .
C21 C22 H22B 109.5 . .
H22A C22 H22B 109.5 . .
C21 C22 H22C 109.5 . .
H22A C22 H22C 109.5 . .
H22B C22 H22C 109.5 . .
C21 C23 H23A 109.5 . .
C21 C23 H23B 109.5 . .
H23A C23 H23B 109.5 . .
C21 C23 H23C 109.5 . .
H23A C23 H23C 109.5 . .
H23B C23 H23C 109.5 . .
C1A N1A C1A 140.1(4) 2 .
C1A N1A C3A 53.7(4) 2 .
C1A N1A C3A 109.9(3) . .
C1A N1A C3A 109.9(3) 2 2
C1A N1A C3A 53.7(4) . 2
C3A N1A C3A 136.8(4) . 2
C1A N1A C2A 55.8(3) 2 .
C1A N1A C2A 109.1(3) . .
C3A N1A C2A 106.0(3) . .
C3A N1A C2A 58.0(3) 2 .
C1A N1A C2A 109.1(3) 2 2
C1A N1A C2A 55.8(3) . 2
C3A N1A C2A 58.0(3) . 2
C3A N1A C2A 106.0(3) 2 2
C2A N1A C2A 139.6(3) . 2
C1A N1A Cd1 109.96(19) 2 .
C1A N1A Cd1 109.96(19) . .
C3A N1A Cd1 111.59(18) . .
C3A N1A Cd1 111.59(18) 2 .
C2A N1A Cd1 110.20(17) . .
C2A N1A Cd1 110.20(17) 2 .
N1A C1A C3A 111.1(3) . 3
N1A C1A H1A1 109.4 . .
C3A C1A H1A1 109.4 3 .
N1A C1A H1A2 109.4 . .
C3A C1A H1A2 109.4 3 .
H1A1 C1A H1A2 108.0 . .
N1A C2A C2A 110.15(17) . 3
N1A C2A H2A1 109.6 . .
C2A C2A H2A1 109.6 3 .
N1A C2A H2A2 109.6 . .
C2A C2A H2A2 109.6 3 .
H2A1 C2A H2A2 108.1 . .
N1A C3A C1A 109.9(3) . 3
N1A C3A H3A1 109.7 . .
C1A C3A H3A1 109.7 3 .
N1A C3A H3A2 109.7 . .
C1A C3A H3A2 109.7 3 .
H3A1 C3A H3A2 108.2 . .
C301 C301 C302 120.3(3) 2 .
C301 C301 C305 119.8(4) 2 .
C302 C301 C305 108.0(4) . .
C306 C302 C301 119.9(3) . .
C306 C302 C303 120.2(3) . .
C301 C302 C303 108.0(3) . .
C309 C303 C304 119.8(4) . .
C309 C303 C302 120.2(3) . .
C304 C303 C302 108.5(3) . .
C312 C304 C303 120.7(4) . .
C312 C304 C305 119.7(4) . .
C303 C304 C305 107.9(4) . .
C315 C305 C301 119.7(5) . .
C315 C305 C304 120.4(6) . .
C301 C305 C304 107.6(5) . .
C302 C306 C315 119.9(3) . 2
C302 C306 C307 119.6(3) . .
C315 C306 C307 108.1(3) 2 .
C308 C307 C306 119.9(4) . .
C308 C307 C316 120.4(7) . .
C306 C307 C316 107.8(4) . .
C307 C308 C308 119.9(6) . 10_556
C307 C308 C309 119.9(5) . .
C308 C308 C309 108.8(7) 10_556 .
C303 C309 C308 120.2(4) . .
C303 C309 C310 120.0(5) . .
C308 C309 C310 107.1(8) . .
C311 C310 C309 119.8(3) . 10_556
C311 C310 C309 119.8(3) . .
C309 C310 C309 108.2(6) 10_556 .
C310 C311 C312 120.3(3) . 10_556
C310 C311 C312 120.3(3) . .
C312 C311 C312 107.4(5) 10_556 .
C304 C312 C313 120.1(3) . .
C304 C312 C311 119.3(4) . .
C313 C312 C311 108.5(4) . .
C314 C313 C312 120.0(3) . .
C314 C313 C313 120.0(2) . 10_556
C312 C313 C313 107.8(2) . 10_556
C313 C314 C315 120.4(3) . .
C313 C314 C316 120.1(3) . 2
C315 C314 C316 107.7(3) . 2
C305 C315 C306 120.3(4) . 2
C305 C315 C314 119.4(4) . .
C306 C315 C314 108.3(3) 2 .
C316 C316 C314 120.0(2) 10_556 2
C316 C316 C307 119.6(3) 10_556 .
C314 C316 C307 108.1(3) 2 .
C401 C401 C402 121.6(13) 2 .
C401 C401 C405 119.4(10) 2 .
C402 C401 C405 106.9(9) . .
C406 C402 C401 120.6(17) . .
C406 C402 C403 118.8(15) . .
C401 C402 C403 108.9(13) . .
C409 C403 C404 120.8(10) . .
C409 C403 C402 119.9(12) . .
C404 C403 C402 107.6(10) . .
C412 C404 C403 118.1(10) . .
C412 C404 C405 121.1(10) . .
C403 C404 C405 109.4(8) . .
C415 C405 C404 121.9(9) . .
C415 C405 C401 119.3(9) . .
C404 C405 C401 107.2(8) . .
C402 C406 C407 121.4(12) . .
C402 C406 C415 118.6(13) . 2
C407 C406 C415 108.5(10) . 2
C408 C407 C406 119.1(10) . .
C408 C407 C416 121.2(10) . .
C406 C407 C416 107.7(10) . .
C407 C408 C409 121.3(9) . .
C407 C408 C408 119.1(6) . 10_556
C409 C408 C408 107.1(6) . 10_556
C403 C409 C408 119.6(9) . .
C403 C409 C410 120.0(11) . .
C408 C409 C410 108.8(11) . .
C411 C410 C409 120.2(7) . 10_556
C411 C410 C409 120.2(7) . .
C409 C410 C409 108.1(13) 10_556 .
C410 C411 C412 119.4(8) . 10_556
C410 C411 C412 119.4(8) . .
C412 C411 C412 110.5(15) 10_556 .
C404 C412 C413 118.0(12) . .
C404 C412 C411 121.5(12) . .
C413 C412 C411 107.4(19) . .
C414 C413 C412 121.3(17) . .
C414 C413 C413 116(2) . 10_556
C412 C413 C413 107.3(18) . 10_556
C413 C414 C416 125(3) . 2
C413 C414 C415 119.8(13) . .
C416 C414 C415 106.4(12) 2 .
C405 C415 C406 120.5(9) . 2
C405 C415 C414 117.6(10) . .
C406 C415 C414 108.6(11) 2 .
C416 C416 C414 118.8(9) 10_556 2
C416 C416 C407 119.8(6) 10_556 .
C414 C416 C407 108.8(10) 2 .
C52 C51 H51A 109.5 . .
C52 C51 H51B 109.5 . .
H51A C51 H51B 109.5 . .
C52 C51 H51C 109.5 . .
H51A C51 H51C 109.5 . .
H51B C51 H51C 109.5 . .
C51 C52 C53 110.2(14) . .
C51 C52 H52A 109.6 . .
C53 C52 H52A 109.6 . .
C51 C52 H52B 109.6 . .
C53 C52 H52B 109.6 . .
H52A C52 H52B 108.1 . .
C53 C53 C52 109(3) 2_655 .
C53 C53 H53A 109.9 2_655 .
C52 C53 H53A 109.9 . .
C53 C53 H53B 109.9 2_655 .
C52 C53 H53B 109.9 . .
H53A C53 H53B 108.3 . .
C1S Cl1 C1S 119.9(3) 3 .
C1S C1S C2S 120.00(5) 4_655 .
C1S C1S Cl1 120.03(14) 4_655 .
C2S C1S Cl1 119.98(15) . .
C3S C2S C1S 120.00(6) . .
C3S C2S H2S 120.0 . .
C1S C2S H2S 120.0 . .
C2S C3S C3S 120.00(5) . 4_655
C2S C3S H3S 120.0 . .
C3S C3S H3S 120.0 4_655 .

loop_
_geom_bond_atom_site_label_1
_geom_bond_atom_site_label_2
_geom_bond_distance
_geom_bond_site_symmetry_2
Cd1 N1A 2.366(2) .
Cd1 S2 2.5907(4) 2
Cd1 S2 2.5907(4) .
Cd1 S1 2.6011(4) 2
Cd1 S1 2.6011(4) .
S1 C1 1.7295(18) .
S2 C1 1.7335(17) .
N1 C1 1.336(2) .
N1 C11 1.498(2) .
N1 C21 1.501(2) .
C11 C12 1.519(3) .
C11 C13 1.531(3) .
C11 H11 1.0000 .
C12 H12A 0.9800 .
C12 H12B 0.9800 .
C12 H12C 0.9800 .
C13 H13A 0.9800 .
C13 H13B 0.9800 .
C13 H13C 0.9800 .
C21 C23 1.516(3) .
C21 C22 1.521(3) .
C21 H21 1.0000 .
C22 H22A 0.9800 .
C22 H22B 0.9800 .
C22 H22C 0.9800 .
C23 H23A 0.9800 .
C23 H23B 0.9800 .
C23 H23C 0.9800 .
N1A C1A 1.427(5) 2
N1A C1A 1.427(5) .
N1A C3A 1.485(4) .
N1A C3A 1.485(4) 2
N1A C2A 1.508(5) .
N1A C2A 1.508(5) 2
C1A C3A 1.562(6) 3
C1A H1A1 0.9900 .
C1A H1A2 0.9900 .
C2A C2A 1.550(8) 3
C2A H2A1 0.9900 .
C2A H2A2 0.9900 .
C3A C1A 1.562(6) 3
C3A H3A1 0.9900 .
C3A H3A2 0.9900 .
C301 C301 1.386(6) 2
C301 C302 1.446(5) .
C301 C305 1.454(7) .
C302 C306 1.383(5) .
C302 C303 1.448(5) .
C303 C309 1.385(5) .
C303 C304 1.438(5) .
C304 C312 1.389(5) .
C304 C305 1.459(6) .
C305 C315 1.383(6) .
C306 C315 1.450(5) 2
C306 C307 1.459(5) .
C307 C308 1.397(7) .
C307 C316 1.459(5) .
C308 C308 1.43(3) 10_556
C308 C309 1.439(7) .
C309 C310 1.457(7) .
C310 C311 1.378(7) .
C310 C309 1.457(7) 10_556
C311 C312 1.453(4) 10_556
C311 C312 1.453(4) .
C312 C313 1.447(6) .
C313 C314 1.386(5) .
C313 C313 1.458(7) 10_556
C314 C315 1.457(5) .
C314 C316 1.458(5) 2
C315 C306 1.450(5) 2
C316 C316 1.386(6) 10_556
C316 C314 1.458(5) 2
C401 C401 1.346(18) 2
C401 C402 1.436(17) .
C401 C405 1.484(12) .
C402 C406 1.388(16) .
C402 C403 1.451(16) .
C403 C409 1.398(12) .
C403 C404 1.431(12) .
C404 C412 1.383(13) .
C404 C405 1.433(11) .
C405 C415 1.380(12) .
C406 C407 1.420(11) .
C406 C415 1.462(15) 2
C407 C408 1.390(13) .
C407 C416 1.484(13) .
C408 C409 1.415(13) .
C408 C408 1.49(2) 10_556
C409 C410 1.434(11) .
C410 C411 1.361(15) .
C410 C409 1.434(11) 10_556
C411 C412 1.453(13) 10_556
C411 C412 1.453(13) .
C412 C413 1.445(16) .
C413 C414 1.393(16) .
C413 C413 1.53(9) 10_556
C414 C416 1.448(18) 2
C414 C415 1.470(14) .
C415 C406 1.462(15) 2
C416 C416 1.36(2) 10_556
C416 C414 1.448(18) 2
C51 C52 1.494(17) .
C51 H51A 0.9800 .
C51 H51B 0.9800 .
C51 H51C 0.9800 .
C52 C53 1.70(3) .
C52 H52A 0.9900 .
C52 H52B 0.9900 .
C53 C53 1.60(3) 2_655
C53 H53A 0.9900 .
C53 H53B 0.9900 .
Cl1 C1S 1.721(3) 3
Cl1 C1S 1.721(3) .
C1S C1S 1.390(2) 4_655
C1S C2S 1.3902(15) .
C2S C3S 1.3900(15) .
C2S H2S 0.9500 .
C3S C3S 1.390(2) 4_655
C3S H3S 0.9500 .
